data_1518095
loop_
_publ_author_name
'Deloume, J. P.'
'Duc, G.'
'Faure, R.'
'Thomas-David, G.'

_publ_section_title
;
 
;
_journal_name_full 'Revue de Chimie Minerale'
_journal_page_first 728
_journal_page_last 738
_journal_volume 22
_journal_year 1985
_chemical_formula_sum 'C8 H6 K4 O20 Ru2'
_chemical_formula_weight 780.6
_space_group_IT_number 7
_symmetry_cell_setting monoclinic
_symmetry_Int_Tables_number 7
_symmetry_space_group_name_Hall 'P -2yc'
_symmetry_space_group_name_H-M 'P 1 c 1'
_cell_angle_alpha 90
_cell_angle_beta 128.12(5)
_cell_angle_gamma 90
_cell_formula_units_Z 2
_cell_length_a 6.966(5)
_cell_length_b 12.248(6)
_cell_length_c 14.790(9)
_cell_volume 992.7(13)
_diffrn_ambient_temperature 293
_diffrn_radiation_probe x-ray
_diffrn_radiation_type MoK\a
_diffrn_radiation_wavelength 0.71069
_exptl_absorpt_coefficient_mu 2.42
_exptl_crystal_density_diffrn 2.61
_refine_ls_number_parameters 306
_refine_ls_number_reflns 1594
_refine_ls_R_factor_gt 0.087
_refine_ls_wR_factor_gt 0.100
_cod_data_source_file RCM-1985-22-728-738-2.cif
_cod_data_source_block K4Ru2
_cod_original_sg_symbol_H-M 'P c'
_cod_database_code 1518095

loop_
_symmetry_equiv_pos_site_id
_symmetry_equiv_pos_as_xyz
1 x,y,z
2 x,-y,1/2+z

loop_
_atom_site_label
_atom_site_type_symbol
_atom_site_thermal_displace_type
_atom_site_fract_x
_atom_site_fract_y
_atom_site_fract_z
_atom_site_occupancy
_atom_site_U_iso_or_equiv
Ru1 Ru Uiso 0.00000 0.25840(10) 0.15000 1.000 0.0139(13)
Ru2 Ru Uiso 0.0456(3) 0.24570(10) -0.0372(2) 1.000 0.0139(13)
O1 O Uiso 0.259(3) 0.2730(10) 0.130(2) 1.000 0.017(4)
O2 O Uiso -0.001(4) 0.4260(10) 0.1570(10) 1.000 0.025(4)
O3 O Uiso 0.260(3) 0.2710(10) 0.321(2) 1.000 0.019(4)
O4 O Uiso 0.492(3) 0.396(2) 0.452(2) 1.000 0.028(4)
O5 O Uiso 0.194(4) 0.5580(10) 0.290(2) 1.000 0.038(5)
O6 O Uiso 0.032(3) 0.0890(10) 0.1760(10) 1.000 0.019(4)
O7 O Uiso -0.127(4) -0.0420(10) 0.213(2) 1.000 0.028(4)
O8 O Uiso -0.423(3) 0.1050(10) 0.207(2) 1.000 0.022(4)
O9 O Uiso -0.238(3) 0.2370(10) 0.1860(10) 1.000 0.020(4)
O10 O Uiso -0.299(3) 0.2660(10) -0.0130(10) 1.000 0.018(4)
O11 O Uiso -0.051(3) 0.4060(10) -0.063(2) 1.000 0.023(5)
O12 O Uiso -0.315(4) 0.2460(10) -0.211(2) 1.000 0.029(6)
O13 O Uiso -0.542(3) 0.357(2) -0.3540(10) 1.000 0.033(5)
O14 O Uiso -0.277(4) 0.530(2) -0.203(2) 1.000 0.029(4)
O15 O Uiso -0.040(3) 0.0790(10) -0.028(2) 1.000 0.020(4)
O16 O Uiso 0.174(4) -0.0630(10) -0.015(2) 1.000 0.041(5)
O17 O Uiso 0.427(3) 0.0730(10) -0.056(2) 1.000 0.027(4)
O18 O Uiso 0.196(2) 0.2140(10) -0.0670(10) 1.000 0.013(4)
C1 C Uiso 0.161(5) 0.458(2) 0.263(2) 1.000 0.027(5)
C2 C Uiso 0.327(4) 0.374(2) 0.354(2) 1.000 0.018(4)
C3 C Uiso -0.117(4) 0.049(2) 0.193(2) 1.000 0.018(4)
C4 C Uiso -0.265(3) 0.137(2) 0.1990(10) 1.000 0.022(5)
C5 C Uiso -0.235(6) 0.439(2) -0.175(3) 1.000 0.033(5)
C6 C Uiso -0.379(5) 0.342(2) -0.256(3) 1.000 0.029(4)
C7 C Uiso 0.126(4) 0.034(2) -0.030(2) 1.000 0.019(5)
C8 C Uiso 0.267(4) 0.110(2) -0.049(2) 1.000 0.015(4)
O19 O Uiso 0.076(5) -0.237(2) 0.202(2) 1.000 0.047(6)
O20 O Uiso -0.199(5) -0.194(2) -0.058(2) 1.000 0.056(6)
K1 K Uiso -0.0310(10) 0.6071(4) 0.0351(5) 1.000 0.0279(13)
K2 K Uiso 0.5510(10) 0.1772(6) 0.5341(6) 1.000 0.0405(13)
K3 K Uiso 0.4760(10) 0.5820(4) 0.5567(5) 1.000 0.0215(13)
K4 K Uiso 0.4030(10) -0.0651(5) 0.2439(7) 1.000 0.0405(13)

loop_
_atom_type_symbol
_atom_type_description
_atom_type_scat_dispersion_real
_atom_type_scat_dispersion_imag
_atom_type_scat_source
C C 0.0033 0.0016 ' International Tables Vol C Tables 4.2.6.8 and 6.1.1.4'
K K 0.2009 0.2494 ' International Tables Vol C Tables 4.2.6.8 and 6.1.1.4'
O O 0.0106 0.0060 ' International Tables Vol C Tables 4.2.6.8 and 6.1.1.4'
Ru Ru -1.2594 0.8363 ' International Tables Vol C Tables 4.2.6.8 and 6.1.1.4'

loop_
_geom_angle_atom_site_label_1
_geom_angle_atom_site_label_2
_geom_angle_atom_site_label_3
_geom_angle
_geom_angle_publ_flag
Ru2 Ru1 O1 41.2(7) yes
Ru2 Ru1 O2 96.0(6) yes
Ru2 Ru1 O3 130.0(8) yes
Ru2 Ru1 O6 93.4(5) yes
Ru2 Ru1 O9 143.4(3) yes
Ru2 Ru1 O10 60.6(6) yes
O1 Ru1 O2 87.1(9) yes
O1 Ru1 O3 89.1(10) yes
O1 Ru1 O6 96.4(7) yes
O1 Ru1 O9 174.3(7) yes
O1 Ru1 O10 100.4(9) yes
O2 Ru1 O3 83.6(5) yes
O2 Ru1 O6 169.2(5) yes
O2 Ru1 O9 95.0(9) yes
O2 Ru1 O10 88.9(5) yes
O3 Ru1 O6 86.2(5) yes
O3 Ru1 O9 85.9(9) yes
O3 Ru1 O10 167.6(9) yes
O6 Ru1 O9 80.6(7) yes
O6 Ru1 O10 100.5(5) yes
O9 Ru1 O10 84.9(7) yes
Ru1 Ru2 O1 42.0(8) yes
Ru1 Ru2 O10 40.9(3) yes
Ru1 Ru2 O11 84.9(7) yes
Ru1 Ru2 O12 112.4(8) yes
Ru1 Ru2 O15 78.4(7) yes
Ru1 Ru2 O18 145.7(5) yes
O1 Ru2 O10 81.9(8) yes
O1 Ru2 O11 88.7(8) yes
O1 Ru2 O12 152.5(11) yes
O1 Ru2 O15 96.0(8) yes
O1 Ru2 O18 107.8(9) yes
O10 Ru2 O11 73.3(8) yes
O10 Ru2 O12 71.6(9) yes
O10 Ru2 O15 76.8(8) yes
O10 Ru2 O18 166.5(6) yes
O11 Ru2 O12 77.0(7) yes
O11 Ru2 O15 148.7(11) yes
O11 Ru2 O18 115.4(9) yes
O12 Ru2 O15 85.2(8) yes
O12 Ru2 O18 99.5(9) yes
O15 Ru2 O18 92.7(9) yes
Ru1 O1 Ru2 96.8(11) yes
Ru1 O2 C1 109.5(13) yes
Ru1 O3 C2 112.0(15) yes
Ru1 O6 C3 113.6(16) yes
Ru1 O9 C4 112.4(16) yes
Ru1 O10 Ru2 78.5(7) yes
Ru2 O11 C5 117.4(15) yes
Ru2 O12 C6 113(2) yes
Ru2 O15 C7 96.7(17) yes
Ru2 O18 C8 117.0(17) yes
O2 C1 O5 122(2) yes
O2 C1 C2 119(2) yes
O5 C1 C2 119(2) yes
O3 C2 O4 121(2) yes
O3 C2 C1 115(2) yes
O4 C2 C1 124(2) yes
O6 C3 O7 126(3) yes
O6 C3 C4 113(2) yes
O7 C3 C4 121(3) yes
O8 C4 O9 123(2) yes
O8 C4 C3 117(2) yes
O9 C4 C3 120(2) yes
O11 C5 O14 123(3) yes
O11 C5 C6 113(2) yes
O14 C5 C6 124(3) yes
O12 C6 O13 123(3) yes
O12 C6 C5 117(3) yes
O13 C6 C5 120(3) yes
O15 C7 O16 124(3) yes
O15 C7 C8 116(2) yes
O16 C7 C8 120(3) yes
O17 C8 O18 124(3) yes
O17 C8 C7 120(2) yes
O18 C8 C7 115(3) yes

loop_
_geom_bond_atom_site_label_1
_geom_bond_atom_site_label_2
_geom_bond_distance
_geom_bond_publ_flag
Ru1 Ru2 2.979(3) yes
Ru1 O1 2.01(3) yes
Ru1 O2 2.056(12) yes
Ru1 O3 2.01(2) yes
Ru1 O6 2.097(12) yes
Ru1 O9 2.05(2) yes
Ru1 O10 1.990(13) yes
Ru2 O1 1.97(2) yes
Ru2 O10 2.65(2) yes
Ru2 O11 2.034(14) yes
Ru2 O12 2.22(3) yes
Ru2 O15 2.155(15) yes
Ru2 O18 1.419(16) yes
O2 C1 1.30(3) yes
O3 C2 1.33(3) yes
O4 C2 1.20(3) yes
O5 C1 1.27(3) yes
O6 C3 1.31(4) yes
O7 C3 1.17(3) yes
O8 C4 1.24(4) yes
O9 C4 1.27(3) yes
O11 C5 1.39(4) yes
O12 C6 1.29(3) yes
O13 C6 1.18(4) yes
O14 C5 1.16(4) yes
O15 C7 1.30(4) yes
O16 C7 1.22(3) yes
O17 C8 1.27(4) yes
O18 C8 1.33(3) yes
C1 C2 1.51(3) no
C3 C4 1.53(4) no
C5 C6 1.54(4) no
C7 C8 1.50(4) no

loop_
_geom_torsion_atom_site_label_1
_geom_torsion_atom_site_label_2
_geom_torsion_atom_site_label_3
_geom_torsion_atom_site_label_4
_geom_torsion
_geom_torsion_publ_flag
O1 Ru1 Ru2 O10 -164.0(7) no
O1 Ru1 Ru2 O11 -93.8(9) no
O1 Ru1 Ru2 O12 -167.4(7) no
O1 Ru1 Ru2 O15 112.9(9) no
O1 Ru1 Ru2 O18 35.4(11) no
O2 Ru1 Ru2 O1 78.6(9) no
O2 Ru1 Ru2 O10 -85.3(8) no
O2 Ru1 Ru2 O11 -15.1(10) no
O2 Ru1 Ru2 O12 -88.8(7) no
O2 Ru1 Ru2 O15 -168.5(9) no
O2 Ru1 Ru2 O18 114.1(11) no
O3 Ru1 Ru2 O1 -8.0(7) no
O3 Ru1 Ru2 O10 -172.0(6) no
O3 Ru1 Ru2 O11 -101.8(9) no
O3 Ru1 Ru2 O12 -175.4(6) no
O3 Ru1 Ru2 O15 104.9(8) no
O3 Ru1 Ru2 O18 27.4(10) no
O6 Ru1 Ru2 O1 -95.9(8) no
O6 Ru1 Ru2 O10 100.1(7) no
O6 Ru1 Ru2 O11 170.4(9) no
O6 Ru1 Ru2 O12 96.7(6) no
O6 Ru1 Ru2 O15 17.0(9) no
O6 Ru1 Ru2 O18 -60.5(11) no
O9 Ru1 Ru2 O1 -174.7(8) no
O9 Ru1 Ru2 O10 21.4(7) no
O9 Ru1 Ru2 O11 91.6(9) no
O9 Ru1 Ru2 O12 17.9(7) no
O9 Ru1 Ru2 O15 -61.8(9) no
O9 Ru1 Ru2 O18 -139.2(11) no
O10 Ru1 Ru2 O1 164.0(7) no
O10 Ru1 Ru2 O11 70.2(8) no
O10 Ru1 Ru2 O12 -3.4(5) no
O10 Ru1 Ru2 O15 -83.2(8) no
O10 Ru1 Ru2 O18 -160.6(10) no
O2 Ru1 O1 Ru2 -102.5(6) no
O3 Ru1 O1 Ru2 173.9(6) no
O6 Ru1 O1 Ru2 87.8(6) no
O10 Ru1 O1 Ru2 -14.2(6) no
Ru2 Ru1 O2 C1 -129(2) no
O1 Ru1 O2 C1 -89(3) no
O3 Ru1 O2 C1 1(3) no
O9 Ru1 O2 C1 86(2) no
O10 Ru1 O2 C1 171(3) no
Ru2 Ru1 O3 C2 85(2) no
O1 Ru1 O3 C2 80(2) no
O2 Ru1 O3 C2 -8(2) no
O6 Ru1 O3 C2 176(2) no
O9 Ru1 O3 C2 -103(2) no
Ru2 Ru1 O6 C3 -138.9(13) no
O1 Ru1 O6 C3 179.9(15) no
O3 Ru1 O6 C3 91.2(15) no
O9 Ru1 O6 C3 4.8(13) no
O10 Ru1 O6 C3 -78.2(15) no
Ru2 Ru1 O9 C4 78.9(12) no
O2 Ru1 O9 C4 -174.1(10) no
O3 Ru1 O9 C4 -90.9(10) no
O6 Ru1 O9 C4 -4.0(10) no
O10 Ru1 O9 C4 97.5(10) no
O1 Ru1 O10 Ru2 10.7(5) no
O2 Ru1 O10 Ru2 97.5(8) no
O6 Ru1 O10 Ru2 -87.9(7) no
O9 Ru1 O10 Ru2 -167.4(4) no
O10 Ru2 O1 Ru1 10.5(5) no
O11 Ru2 O1 Ru1 83.8(9) no
O12 Ru2 O1 Ru1 25.9(15) no
O15 Ru2 O1 Ru1 -65.2(9) no
O18 Ru2 O1 Ru1 -159.9(6) no
O1 Ru2 O10 Ru1 -10.8(5) no
O11 Ru2 O10 Ru1 -101.9(8) no
O12 Ru2 O10 Ru1 176.7(5) no
O15 Ru2 O10 Ru1 87.4(7) no
Ru1 Ru2 O11 C5 -131(3) no
O1 Ru2 O11 C5 -173(3) no
O10 Ru2 O11 C5 -91(3) no
O12 Ru2 O11 C5 -17(3) no
O15 Ru2 O11 C5 -74(3) no
O18 Ru2 O11 C5 78(3) no
Ru1 Ru2 O12 C6 96(3) no
O1 Ru2 O12 C6 77(3) no
O10 Ru2 O12 C6 93(3) no
O11 Ru2 O12 C6 17(3) no
O15 Ru2 O12 C6 171(3) no
O18 Ru2 O12 C6 -97(3) no
Ru1 Ru2 O15 C7 -133.9(16) no
O1 Ru2 O15 C7 -95.6(17) no
O10 Ru2 O15 C7 -175.8(16) no
O11 Ru2 O15 C7 167.0(17) no
O12 Ru2 O15 C7 112.0(17) no
O18 Ru2 O15 C7 12.7(16) no
Ru1 Ru2 O18 C8 57.4(19) no
O1 Ru2 O18 C8 81.4(15) no
O11 Ru2 O18 C8 178.7(15) no
O12 Ru2 O18 C8 -101.3(15) no
O15 Ru2 O18 C8 -15.8(16) no
Ru1 O2 C1 O5 -179(3) no
Ru1 O2 C1 C2 6(4) no
Ru1 O3 C2 O4 -175(3) no
Ru1 O3 C2 C1 12(4) no
Ru1 O6 C3 O7 -177(2) no
Ru1 O6 C3 C4 -4(2) no
Ru1 O9 C4 O8 -170.7(15) no
Ru1 O9 C4 C3 3.0(17) no
Ru2 O11 C5 O14 -167(4) no
Ru2 O11 C5 C6 15(5) no
Ru2 O12 C6 O13 167(3) no
Ru2 O12 C6 C5 -14(5) no
Ru2 O15 C7 O16 172(2) no
Ru2 O15 C7 C8 -6(2) no
Ru2 O18 C8 O17 -170(2) no
Ru2 O18 C8 C7 16(2) no
O2 C1 C2 O3 -13(5) no
O2 C1 C2 O4 175(3) no
O5 C1 C2 O3 172(3) no
O5 C1 C2 O4 0(6) no
O6 C3 C4 O8 175.1(18) no
O6 C3 C4 O9 1(2) no
O7 C3 C4 O8 -12(3) no
O7 C3 C4 O9 174(2) no
O11 C5 C6 O12 1(6) no
O11 C5 C6 O13 180(4) no
O14 C5 C6 O12 -178(5) no
O14 C5 C6 O13 1(7) no
O15 C7 C8 O17 -178(2) no
O15 C7 C8 O18 -3(3) no
O16 C7 C8 O17 4(4) no
O16 C7 C8 O18 179(2) no
